data_1530327
loop_
_publ_author_name
'Lychev, A.A.'
'Mashirov, L.G.'
'Smolin, Yu.I.'
'Shepelev, Yu.F.'

_publ_section_title
;
 Crystal Structure of K3 Np O2 F5
;
_journal_name_full Radiokhimiya
_journal_page_first 255
_journal_page_last 259
_journal_volume 26
_journal_year 1984
_chemical_formula_sum 'F5 K3 Np O2'
_chemical_name_systematic 'K3 Np O2 F5'
_space_group_IT_number 88
_symmetry_space_group_name_Hall '-I 4ad'
_symmetry_space_group_name_H-M 'I 41/a :2'
_cell_angle_alpha 90
_cell_angle_beta 90
_cell_angle_gamma 90
_cell_formula_units_Z 8
_cell_length_a 9.129
_cell_length_b 9.129
_cell_length_c 18.076
_cell_volume 1506.429
_citation_journal_id_ASTM RADKAU
_cod_data_source_file Lychev_RADKAU_1984_1233.cif
_cod_data_source_block F5K3Np1O2
_cod_original_formula_sum 'F5 K3 Np1 O2'
_cod_database_code 1530327

loop_
_symmetry_equiv_pos_as_xyz
x,y,z
-y+3/4,x+1/4,z+1/4
-x+1/2,-y,z+1/2
y+3/4,-x+3/4,z+3/4
-x,-y,-z
y-3/4,-x-1/4,-z-1/4
x-1/2,y,-z-1/2
-y-3/4,x-3/4,-z-3/4
x+1/2,y+1/2,z+1/2
-y+5/4,x+3/4,z+3/4
-x+1,-y+1/2,z+1
y+5/4,-x+5/4,z+5/4
-x+1/2,-y+1/2,-z+1/2
y-1/4,-x+1/4,-z+1/4
x,y+1/2,-z
-y-1/4,x-1/4,-z-1/4

loop_
_atom_site_label
_atom_site_type_symbol
_atom_site_fract_x
_atom_site_fract_y
_atom_site_fract_z
_atom_site_occupancy
_atom_site_U_iso_or_equiv
F3 F-1 0.2701 0.2066 0.1436 1 0.0
O1 O-2 0.041 0.057 0.3983 1 0.0
K2 K+1 0 0.25 0.625 1 0.0
F2 F-1 0.3549 0.2342 0.0025 1 0.0
K3 K+1 0.2081 0.9898 0.0107 1 0.0
K1 K+1 0 0.25 0.125 1 0.0
Np1 Np+6 0 0.25 0.39722 1 0.0
F1 F-1 0 0.25 0.2704 1 0.0
